data_2007537
loop_
_publ_author_name
'Nicole Pieper'
'Markus Sch\"urmann'
'Klaus Jurkschat'

_publ_section_title
6,6-Bis[3-(dimethylamino)-1,1-dimethylpropyl]-2,2,4,4-tetramethyl-1,3,5-trioxa-2,4-disila-6-stannacyclohexane
_journal_issue 8
_journal_name_full 'Acta Crystallographica Section C'
_journal_page_first 1097
_journal_page_last 1099
_journal_paper_doi 10.1107/S0108270198003199
_journal_volume 54
_journal_year 1998
_chemical_formula_iupac '[Sn (C4 H12 O3 Si2) (C7 H16 N)2]'
_chemical_formula_moiety 'C18 H44 N2 O3 Si2 Sn'
_chemical_formula_structural '[Sn (C4 H12 O3 Si2) (C7 H16 N)2]'
_chemical_formula_sum 'C18 H44 N2 O3 Si2 Sn'
_chemical_formula_weight 511.42
_chemical_melting_point 358
_chemical_name_systematic
;
1,1-Bis(3-dimethylamino-1,1-dimethylpropyl)-3,3,5,5-tetramethyl-2,4,6-trioxa-
3,5-disila-1-stannacyclohexane
;
_space_group_IT_number 19
_symmetry_cell_setting orthorhombic
_symmetry_space_group_name_Hall 'P 2ac 2ab'
_symmetry_space_group_name_H-M 'P 21 21 21'
_cell_angle_alpha 90.00
_cell_angle_beta 90.00
_cell_angle_gamma 90.00
_cell_formula_units_Z 4
_cell_length_a 9.0950(10)
_cell_length_b 15.6240(10)
_cell_length_c 18.3720(10)
_cell_measurement_reflns_used 30964
_cell_measurement_temperature 291.0(10)
_cell_measurement_theta_max 25.68
_cell_measurement_theta_min 4.44
_cell_volume 2610.7(4)
_computing_cell_refinement
;
 DENZO and SCALEPACK (Otwinowski & Minor, 1997)
;
_computing_data_collection 'Nonius Kappa CCD system'
_computing_data_reduction 'DENZO and SCALEPACK'
_computing_molecular_graphics 'SHELXTL-Plus (Sheldrick, 1991)'
_computing_publication_material SHELXL93
_computing_structure_refinement 'SHELXL93 (Sheldrick, 1993)'
_computing_structure_solution 'SHELXS86 (Sheldrick, 1990)'
_diffrn_ambient_temperature 291.0(10)
_diffrn_detector_area_resol_mean '19 vertical, 18 horizontal'
_diffrn_measurement_device 'Nonius Kappa CCD'
_diffrn_measurement_method
;
360 frames via \w rotation (\D\w = 1\%) and two times 2 s per frame
;
_diffrn_radiation_monochromator graphite
_diffrn_radiation_source 'fine-focus sealed tube'
_diffrn_radiation_type MoK\a
_diffrn_radiation_wavelength 0.71069
_diffrn_reflns_av_R_equivalents 0.0450
_diffrn_reflns_av_sigmaI/netI 0.0492
_diffrn_reflns_limit_h_max 10
_diffrn_reflns_limit_h_min -10
_diffrn_reflns_limit_k_max 19
_diffrn_reflns_limit_k_min -19
_diffrn_reflns_limit_l_max 22
_diffrn_reflns_limit_l_min -22
_diffrn_reflns_number 30964
_diffrn_reflns_theta_max 25.68
_diffrn_reflns_theta_min 4.44
_diffrn_standards_decay_% 0
_diffrn_standards_number none
_exptl_absorpt_coefficient_mu 1.088
_exptl_absorpt_correction_type none
_exptl_crystal_colour colourless
_exptl_crystal_density_diffrn 1.301
_exptl_crystal_density_meas ?
_exptl_crystal_description block
_exptl_crystal_F_000 1072
_exptl_crystal_size_max 0.45
_exptl_crystal_size_mid 0.35
_exptl_crystal_size_min 0.35
_refine_diff_density_max 0.249
_refine_diff_density_min -0.433
_refine_ls_abs_structure_details 'Flack (1983) parameter = -0.03(2)'
_refine_ls_extinction_method none
_refine_ls_goodness_of_fit_all 0.940
_refine_ls_goodness_of_fit_obs 0.985
_refine_ls_hydrogen_treatment H_atoms:_see_text_below
_refine_ls_matrix_type full
_refine_ls_number_parameters 248
_refine_ls_number_reflns 4926
_refine_ls_number_restraints 0
_refine_ls_restrained_S_all 0.940
_refine_ls_restrained_S_obs 0.985
_refine_ls_R_factor_all 0.0458
_refine_ls_R_factor_obs .0278
_refine_ls_shift/esd_max -0.001
_refine_ls_shift/esd_mean 0.000
_refine_ls_structure_factor_coef Fsqd
_refine_ls_weighting_details 'w = 1/[\s^2^(Fo^2^)+(0.0239P)^2^] where P=(Fo^2^+2Fc^2^)/3'
_refine_ls_weighting_scheme calc
_refine_ls_wR_factor_all 0.0547
_refine_ls_wR_factor_obs .0509
_reflns_number_observed 3937
_reflns_number_total 4926
_reflns_observed_criterion >2sigma(I)
_cod_data_source_file jz1276.cif
_cod_data_source_block jz1276
_cod_depositor_comments
;
The following automatic conversions were performed:
'_geom_bond_publ_flag' value 'Y' changed to 'y' according to
'/home/saulius/struct/CIF-dictionaries/cif_core.dic' dictionary named
'cif_core.dic' version 2.4.1 from 2010-06-29 (14 times).

Automatic conversion script
Id: cif_fix_enum 1527 2010-12-29 10:47:43Z saulius 

The following automatic conversions were performed:

'_exptl_crystal_density_meas' value 'not determined' was changed to
'?' - the value is perceived as not measured.

Automatic conversion script
Id: cif_fix_values 3008 2015-01-20 13:52:24Z robertas 

The following automatic conversions were performed:

'_refine_ls_weighting_scheme' value 'calc w =
1/[\s^2^(Fo^2^)+(0.0239P)^2^] where P=(Fo^2^+2Fc^2^)/3' was changed
to 'calc'. New tag '_refine_ls_weighting_details' was created. The
value of the new tag was set to 'w = 1/[\s^2^(Fo^2^)+(0.0239P)^2^]
where P=(Fo^2^+2Fc^2^)/3'.

Automatic conversion script
Id: cif_fix_values 3143 2015-03-26 13:38:13Z robertas 
;
_cod_database_code 2007537

loop_
_symmetry_equiv_pos_as_xyz
'x, y, z'
'-x+1/2, -y, z+1/2'
'-x, y+1/2, -z+1/2'
'x+1/2, -y+1/2, -z'

loop_
_atom_site_aniso_label
_atom_site_aniso_U_11
_atom_site_aniso_U_22
_atom_site_aniso_U_33
_atom_site_aniso_U_12
_atom_site_aniso_U_13
_atom_site_aniso_U_23
Sn1 .05114(11) .04324(11) .04075(11) .00473(12) .00021(12) .00166(12)
Si1 .0605(6) .0560(7) .0499(6) -.0070(5) .0038(5) -.0061(5)
Si2 .0568(5) .0572(6) .0510(5) .0001(6) .0076(6) -.0067(5)
O1 .058(2) .058(2) .050(2) -.0046(13) .0073(12) -.0075(13)
O2 .059(2) .091(2) .067(2) -.0126(14) .0148(14) -.032(2)
O3 .0596(15) .049(2) .0532(14) -.0025(10) .0080(11) -.0065(12)
N1 .055(2) .074(2) .063(2) -.006(2) .004(2) -.001(2)
N2 .064(2) .063(2) .070(2) -.005(2) .009(2) -.006(2)
C1 .062(2) .057(3) .048(2) .006(2) .001(2) .008(2)
C2 .071(3) .130(4) .101(4) -.007(3) -.034(3) .038(3)
C3 .156(5) .059(3) .077(3) .027(3) .006(3) .018(3)
C4 .082(3) .110(4) .050(2) .003(3) .005(2) .013(2)
C5 .075(3) .113(4) .066(3) -.005(3) .016(2) .021(3)
C6 .095(4) .095(4) .093(3) .007(3) .015(3) -.017(3)
C7 .063(3) .098(4) .115(4) -.010(3) -.001(3) -.002(3)
C11 .071(3) .054(3) .052(2) .010(2) -.010(2) .009(2)
C12 .095(3) .097(3) .088(3) .029(3) -.026(3) .012(3)
C13 .136(4) .069(3) .052(2) .017(3) .004(3) .015(2)
C14 .109(4) .046(2) .077(3) .020(2) -.009(3) .003(2)
C15 .109(4) .049(3) .086(4) -.018(2) -.005(3) .008(2)
C16 .083(4) .094(4) .143(5) -.023(3) .009(3) .001(4)
C17 .121(4) .079(4) .082(3) -.003(3) .001(3) -.018(3)
C21 .147(5) .064(3) .084(4) -.010(3) .020(3) -.002(3)
C22 .096(3) .105(4) .070(3) -.004(3) -.018(3) -.020(3)
C23 .104(4) .093(3) .079(3) -.004(3) .032(3) .002(3)
C24 .081(3) .086(3) .076(3) .019(2) -.007(2) -.020(3)

loop_
_atom_site_label
_atom_site_fract_x
_atom_site_fract_y
_atom_site_fract_z
_atom_site_U_iso_or_equiv
_atom_site_thermal_displace_type
_atom_site_calc_flag
_atom_site_refinement_flags
_atom_site_occupancy
_atom_site_disorder_group
_atom_site_type_symbol
Sn1 .37878(3) -.022865(14) .405180(12) .04504(7) Uani d . 1 . Sn
Si1 .30713(12) -.18031(7) .28793(6) .0554(3) Uani d . 1 . Si
Si2 .61797(14) -.11090(6) .28934(5) .0550(2) Uani d . 1 . Si
O1 .2689(3) -.1174(2) .35461(13) .0553(7) Uani d . 1 . O
O2 .4766(3) -.1652(2) .2606(2) .0725(8) Uani d . 1 . O
O3 .5689(2) -.04305(14) .35007(13) .0538(6) Uani d . 1 . O
N1 .1245(4) -.0277(2) .49845(15) .0642(7) Uani d . 1 . N
N2 .5373(4) .1345(2) .4482(2) .0658(9) Uani d . 1 . N
C1 .4464(4) -.0874(3) .5060(2) .0557(10) Uani d . 1 . C
C2 .6004(5) -.0576(4) .5277(3) .101(2) Uani d . 1 . C
H2A .6654(9) -.0630(18) .4868(6) .119(3) Uiso calc R 1 . H
H2B .6359(14) -.0923(13) .5671(11) .119(3) Uiso calc R 1 . H
H2C .5965(7) .0012(7) .5428(15) .119(3) Uiso calc R 1 . H
C3 .4536(6) -.1815(3) .4885(3) .097(2) Uani d . 1 . C
H3A .5388(19) -.1928(4) .4591(14) .119(3) Uiso calc R 1 . H
H3B .3668(17) -.1980(5) .4623(15) .119(3) Uiso calc R 1 . H
H3C .460(4) -.2138(3) .5329(3) .119(3) Uiso calc R 1 . H
C4 .3435(5) -.0704(3) .5685(2) .0806(13) Uani d . 1 . C
H4A .3732(5) -.1058(3) .6093(2) .119(3) Uiso calc R 1 . H
H4B .3546(5) -.0111(3) .5832(2) .119(3) Uiso calc R 1 . H
C5 .1855(5) -.0868(3) .5533(3) .0850(14) Uani d . 1 . C
H5A .1741(5) -.1451(3) .5362(3) .119(3) Uiso calc R 1 . H
H5B .1301(5) -.0810(3) .5981(3) .119(3) Uiso calc R 1 . H
C6 .0815(5) .0540(3) .5328(3) .094(2) Uani d . 1 . C
H6A .1673(7) .0818(10) .5519(15) .119(3) Uiso calc R 1 . H
H6B .013(3) .0429(4) .5716(12) .119(3) Uiso calc R 1 . H
H6C .036(3) .0902(9) .4972(5) .119(3) Uiso calc R 1 . H
C7 -.0044(5) -.0678(3) .4665(3) .0922(15) Uani d . 1 . C
H7A .0244(7) -.1192(11) .4416(14) .119(3) Uiso calc R 1 . H
H7B -.0491(19) -.0291(8) .4325(12) .119(3) Uiso calc R 1 . H
H7C -.0735(15) -.0816(17) .5042(3) .119(3) Uiso calc R 1 . H
C11 .2871(4) .0842(2) .3416(2) .0592(10) Uani d . 1 . C
C12 .1193(6) .0734(3) .3332(3) .0931(14) Uani d . 1 . C
H12A .0982(6) .0174(8) .3144(16) .119(3) Uiso calc R 1 . H
H12B .0823(8) .1159(13) .3002(13) .119(3) Uiso calc R 1 . H
H12C .0729(6) .080(2) .3798(4) .119(3) Uiso calc R 1 . H
C13 .3564(6) .0761(3) .2664(2) .0855(14) Uani d . 1 . C
H13A .332(3) .0213(8) .2460(7) .119(3) Uiso calc R 1 . H
H13B .4612(7) .0812(18) .2705(3) .119(3) Uiso calc R 1 . H
H13C .319(3) .1206(12) .2354(5) .119(3) Uiso calc R 1 . H
C14 .3180(5) .1711(3) .3746(2) .0774(14) Uani d . 1 . C
H14A .2629(5) .1763(3) .4196(2) .119(3) Uiso calc R 1 . H
H14B .2824(5) .2149(3) .3415(2) .119(3) Uiso calc R 1 . H
C15 .4787(5) .1881(3) .3905(3) .0812(14) Uani d . 1 . C
H15A .5353(5) .1785(3) .3465(3) .119(3) Uiso calc R 1 . H
H15B .4905(5) .2477(3) .4041(3) .119(3) Uiso calc R 1 . H
C16 .6971(6) .1303(4) .4420(3) .107(2) Uani d . 1 . C
H16A .7368(6) .1023(18) .4842(8) .119(3) Uiso calc R 1 . H
H16B .7363(6) .1872(4) .4387(17) .119(3) Uiso calc R 1 . H
H16C .7232(6) .0986(18) .3992(10) .119(3) Uiso calc R 1 . H
C17 .4975(6) .1702(3) .5192(3) .094(2) Uani d . 1 . C
H17A .3926(6) .1683(17) .5250(7) .119(3) Uiso calc R 1 . H
H17B .530(3) .2284(7) .5221(6) .119(3) Uiso calc R 1 . H
H17C .543(3) .1372(12) .5570(3) .119(3) Uiso calc R 1 . H
C21 .2845(6) -.2933(3) .3152(3) .098(2) Uani d . 1 . C
H21A .356(2) -.3072(6) .3520(13) .119(3) Uiso calc R 1 . H
H21B .299(4) -.3296(3) .2737(5) .119(3) Uiso calc R 1 . H
H21C .1872(13) -.3018(5) .3342(16) .119(3) Uiso calc R 1 . H
C22 .1841(5) -.1588(3) .2090(2) .0901(15) Uani d . 1 . C
H22A .210(2) -.1963(14) .1695(6) .119(3) Uiso calc R 1 . H
H22B .196(2) -.1004(6) .1938(10) .119(3) Uiso calc R 1 . H
H22C .0838(6) -.1687(18) .2230(5) .119(3) Uiso calc R 1 . H
C23 .7011(5) -.0568(3) .2088(2) .0917(15) Uani d . 1 . C
H23A .717(3) -.0980(5) .1708(6) .119(3) Uiso calc R 1 . H
H23B .7934(16) -.0315(16) .2224(5) .119(3) Uiso calc R 1 . H
H23C .6358(15) -.0129(13) .1916(10) .119(3) Uiso calc R 1 . H
C24 .7555(5) -.1872(3) .3250(3) .0807(13) Uani d . 1 . C
H24A .803(2) -.2155(14) .2851(3) .119(3) Uiso calc R 1 . H
H24B .7074(7) -.2289(12) .3551(13) .119(3) Uiso calc R 1 . H
H24C .8273(19) -.1568(4) .3533(14) .119(3) Uiso calc R 1 . H

loop_
_atom_type_symbol
_atom_type_description
_atom_type_scat_dispersion_real
_atom_type_scat_dispersion_imag
_atom_type_scat_source
C C 0.0033 0.0016 'International Tables Vol C Tables 4.2.6.8 and 6.1.1.4'
H H 0.0000 0.0000 'International Tables Vol C Tables 4.2.6.8 and 6.1.1.4'
N N 0.0061 0.0033 'International Tables Vol C Tables 4.2.6.8 and 6.1.1.4'
O O 0.0106 0.0060 'International Tables Vol C Tables 4.2.6.8 and 6.1.1.4'
Si Si 0.0817 0.0704 'International Tables Vol C Tables 4.2.6.8 and 6.1.1.4'
Sn Sn -0.6537 1.4246 'International Tables Vol C Tables 4.2.6.8 and 6.1.1.4'

loop_
_geom_angle_atom_site_label_1
_geom_angle_atom_site_label_2
_geom_angle_atom_site_label_3
_geom_angle
_geom_angle_publ_flag
O1 Sn1 O3 94.53(9) y
O1 Sn1 C1 101.00(10) y
O3 Sn1 C1 96.40(10) y
O1 Sn1 C11 97.20(10) y
O3 Sn1 C11 100.10(10) y
C1 Sn1 C11 154.30(10) y
O1 Sn1 N1 81.74(9) y
O3 Sn1 N1 167.90(10) y
C1 Sn1 N1 73.20(10) y
C11 Sn1 N1 91.80(10) y
O1 Sn1 N2 167.50(10) y
O3 Sn1 N2 81.20(9) y
C1 Sn1 N2 91.10(10) y
C11 Sn1 N2 72.20(10) y
N1 Sn1 N2 104.70(10) y
O1 Si1 O2 110.400(10) y
O1 Si1 C21 110.7(2) y
O2 Si1 C21 109.0(2) y
O1 Si1 C22 110.7(2) y
O2 Si1 C22 107.5(2) y
C21 Si1 C22 108.5(2) y
O3 Si2 O2 110.50(10) y
O3 Si2 C24 111.6(2) y
O2 Si2 C24 108.3(2) y
O3 Si2 C23 111.4(2) y
O2 Si2 C23 107.4(2) y
C24 Si2 C23 107.4(2) y
Si1 O1 Sn1 133.90(10) y
Si2 O2 Si1 136.0(2) y
Si2 O3 Sn1 133.50(10) y
C7 N1 C5 108.1(4) ?
C7 N1 C6 109.4(4) ?
C5 N1 C6 110.4(4) ?
C7 N1 Sn1 114.7(2) ?
C5 N1 Sn1 96.9(2) ?
C6 N1 Sn1 116.4(3) ?
C15 N2 C16 109.6(4) ?
C15 N2 C17 109.9(4) ?
C16 N2 C17 109.4(4) ?
C15 N2 Sn1 96.1(2) ?
C16 N2 Sn1 115.3(3) ?
C17 N2 Sn1 115.7(3) ?
C4 C1 C3 111.2(4) ?
C4 C1 C2 108.4(4) ?
C3 C1 C2 108.2(4) ?
C4 C1 Sn1 112.9(3) ?
C3 C1 Sn1 106.3(3) ?
C2 C1 Sn1 109.7(3) ?
C5 C4 C1 115.2(4) ?
N1 C5 C4 112.7(4) ?
C14 C11 C13 111.2(4) ?
C14 C11 C12 108.8(4) ?
C13 C11 C12 108.0(4) ?
C14 C11 Sn1 113.5(3) ?
C13 C11 Sn1 105.1(3) ?
C12 C11 Sn1 110.1(3) ?
C11 C14 C15 114.4(4) ?
N2 C15 C14 113.2(4) ?

loop_
_geom_bond_atom_site_label_1
_geom_bond_atom_site_label_2
_geom_bond_site_symmetry_2
_geom_bond_distance
_geom_bond_publ_flag
Sn1 O1 . 2.012(2) y
Sn1 O3 . 2.029(2) y
Sn1 C1 . 2.196(4) y
Sn1 C11 . 2.205(4) y
Sn1 N1 . 2.879(3) y
Sn1 N2 . 2.957(3) y
Si1 O1 . 1.608(3) y
Si1 O2 . 1.638(3) y
Si1 C21 . 1.846(4) y
Si1 C22 . 1.862(4) y
Si2 O3 . 1.602(2) y
Si2 O2 . 1.628(3) y
Si2 C24 . 1.848(4) y
Si2 C23 . 1.865(4) y
N1 C7 . 1.453(5) ?
N1 C5 . 1.474(5) ?
N1 C6 . 1.477(5) ?
N2 C15 . 1.452(5) ?
N2 C16 . 1.459(5) ?
N2 C17 . 1.464(6) ?
C1 C4 . 1.505(5) ?
C1 C3 . 1.507(6) ?
C1 C2 . 1.529(6) ?
C4 C5 . 1.486(6) ?
C11 C14 . 1.513(6) ?
C11 C13 . 1.523(5) ?
C11 C12 . 1.544(6) ?
C14 C15 . 1.514(6) ?

loop_
_geom_torsion_atom_site_label_1
_geom_torsion_atom_site_label_2
_geom_torsion_atom_site_label_3
_geom_torsion_atom_site_label_4
_geom_torsion
_geom_torsion_publ_flag
Sn1 O1 Si1 O2 4.3(3) y
O1 Si1 O2 Si2 8.1(4) y
Si1 O2 Si2 O3 -14.0(4) y
O2 Si2 O3 Sn1 9.1(3) y
Si2 O3 Sn1 O1 -1.3(2) y
O3 Sn1 O1 Si1 -6.4(2) y
Sn1 C1 C4 C5 51.7(5) y
C1 C4 C5 N1 -65.9(5) y
Sn1 N1 C5 C4 38.7(4) y
C1 Sn1 N1 C5 -10.7(3) y
N1 Sn1 C1 C4 -18.5(3) y
Sn1 C11 C14 C15 53.3(5) y
C11 C14 C15 N2 -67.5(5) y
C11 Sn1 N2 C15 -10.5(3) y
Sn1 N2 C15 C14 39.1(4) y
N2 Sn1 C11 C14 -19.8(3) y
C21 Si1 O1 Sn1 125.1(2) ?
C22 Si1 O1 Sn1 -114.7(2) ?
C1 Sn1 O1 Si1 -103.8(2) ?
C11 Sn1 O1 Si1 94.4(2) ?
N1 Sn1 O1 Si1 -174.8(2) ?
N2 Sn1 O1 Si1 63.0(6) ?
C24 Si2 O2 Si1 108.5(3) ?
C23 Si2 O2 Si1 -135.7(3) ?
C21 Si1 O2 Si2 -113.6(3) ?
C22 Si1 O2 Si2 129.0(3) ?
C24 Si2 O3 Sn1 -111.5(2) ?
C23 Si2 O3 Sn1 128.4(2) ?
C1 Sn1 O3 Si2 100.3(2) ?
C11 Sn1 O3 Si2 -99.5(2) ?
N1 Sn1 O3 Si2 70.2(5) ?
N2 Sn1 O3 Si2 -169.5(2) ?
O1 Sn1 N1 C7 -20.1(3) ?
O3 Sn1 N1 C7 -92.8(5) ?
C1 Sn1 N1 C7 -124.3(3) ?
C11 Sn1 N1 C7 76.9(3) ?
N2 Sn1 N1 C7 149.0(3) ?
O1 Sn1 N1 C5 93.5(3) ?
O3 Sn1 N1 C5 20.7(6) ?
C11 Sn1 N1 C5 -169.5(3) ?
N2 Sn1 N1 C5 -97.4(3) ?
O1 Sn1 N1 C6 -149.6(3) ?
O3 Sn1 N1 C6 137.6(4) ?
C1 Sn1 N1 C6 106.2(3) ?
C11 Sn1 N1 C6 -52.6(3) ?
N2 Sn1 N1 C6 19.5(3) ?
O1 Sn1 N2 C15 22.4(6) ?
O3 Sn1 N2 C15 93.2(3) ?
C1 Sn1 N2 C15 -170.6(3) ?
N1 Sn1 N2 C15 -97.7(3) ?
O1 Sn1 N2 C16 -92.6(6) ?
O3 Sn1 N2 C16 -21.8(4) ?
C1 Sn1 N2 C16 74.4(4) ?
C11 Sn1 N2 C16 -125.5(4) ?
N1 Sn1 N2 C16 147.4(4) ?
O1 Sn1 N2 C17 137.9(4) ?
O3 Sn1 N2 C17 -151.3(3) ?
C1 Sn1 N2 C17 -55.1(3) ?
C11 Sn1 N2 C17 105.0(3) ?
N1 Sn1 N2 C17 17.9(3) ?
O1 Sn1 C1 C4 -96.3(3) ?
O3 Sn1 C1 C4 167.8(3) ?
C11 Sn1 C1 C4 38.0(5) ?
N2 Sn1 C1 C4 86.5(3) ?
O1 Sn1 C1 C3 25.9(3) ?
O3 Sn1 C1 C3 -70.0(3) ?
C11 Sn1 C1 C3 160.2(3) ?
N1 Sn1 C1 C3 103.7(3) ?
N2 Sn1 C1 C3 -151.3(3) ?
O1 Sn1 C1 C2 142.7(3) ?
O3 Sn1 C1 C2 46.8(3) ?
C11 Sn1 C1 C2 -83.0(4) ?
N1 Sn1 C1 C2 -139.6(3) ?
N2 Sn1 C1 C2 -34.5(3) ?
C3 C1 C4 C5 -67.7(5) ?
C2 C1 C4 C5 173.5(4) ?
C7 N1 C5 C4 157.6(4) ?
C6 N1 C5 C4 -82.8(5) ?
O1 Sn1 C11 C14 167.0(3) ?
O3 Sn1 C11 C14 -97.1(3) ?
C1 Sn1 C11 C14 32.0(5) ?
N1 Sn1 C11 C14 85.1(3) ?
O1 Sn1 C11 C13 -71.3(3) ?
O3 Sn1 C11 C13 24.6(3) ?
C1 Sn1 C11 C13 153.7(3) ?
N1 Sn1 C11 C13 -153.2(3) ?
N2 Sn1 C11 C13 101.9(3) ?
O1 Sn1 C11 C12 44.8(3) ?
O3 Sn1 C11 C12 140.7(3) ?
C1 Sn1 C11 C12 -90.2(4) ?
N1 Sn1 C11 C12 -37.1(3) ?
N2 Sn1 C11 C12 -142.0(3) ?
C13 C11 C14 C15 -65.0(5) ?
C12 C11 C14 C15 176.2(4) ?
C16 N2 C15 C14 158.7(4) ?
C17 N2 C15 C14 -81.1(5) ?

loop_
_cod_related_entry_id
_cod_related_entry_database
_cod_related_entry_code
1 ChemSpider 24729410
